data_7017540
loop_
_publ_author_name
'Konarev, Dmitri V.'
'Khasanov, Salavat S.'
'Kornev, Alexey B.'
'Faraonov, Maxim A.'
'Troshin, Pavel A.'
'Lyubovskaya, Rimma N.'

_publ_section_title
;
 Molecular and ionic complexes of pyrrolidinofullerene bearing chelating
 3-pyridyl units.
;
_journal_issue 3
_journal_name_full 'Dalton transactions (Cambridge, England : 2003)'
_journal_page_first 791
_journal_page_last 798
_journal_paper_doi 10.1039/c1dt11040c
_journal_volume 41
_journal_year 2012
_chemical_formula_moiety 'C72 H11 N3, 2(C44 H28 N4 Mn1), 3(C6 H4 Cl2)'
_chemical_formula_sum 'C178 H79 Cl6 Mn2 N11'
_chemical_formula_weight 2694.10
_chemical_name_systematic
;
?
;
_space_group_IT_number 12
_symmetry_cell_setting monoclinic
_symmetry_space_group_name_Hall '-C 2y'
_symmetry_space_group_name_H-M 'C 1 2/m 1'
_atom_sites_solution_hydrogens geom
_atom_sites_solution_primary direct
_atom_sites_solution_secondary difmap
_audit_creation_date
;
'Tue May 04 22:19:07 2010'
;
_audit_creation_method
;
CrysAlisPro, Oxford Diffraction Ltd.,
Version 1.171.33.55 (release 05-01-2010 CrysAlis171 .NET)
(compiled Jan 5 2010,16:28:46)
;
_cell_angle_alpha 90.00
_cell_angle_beta 101.854(5)
_cell_angle_gamma 90.00
_cell_formula_units_Z 4
_cell_length_a 28.6483(15)
_cell_length_b 26.2811(16)
_cell_length_c 19.8784(12)
_cell_measurement_reflns_used 9386
_cell_measurement_temperature 120(2)
_cell_measurement_theta_max 26.4
_cell_measurement_theta_min 3.08
_cell_volume 14647.4(15)
_computing_cell_refinement
;
CrysAlisPro, Oxford Diffraction Ltd.,
Version 1.171.33.55 (release 05-01-2010 CrysAlis171 .NET)
(compiled Jan 5 2010,16:28:46)
;
_computing_data_collection
;
CrysAlisPro, Oxford Diffraction Ltd.,
Version 1.171.33.55 (release 05-01-2010 CrysAlis171 .NET)
(compiled Jan 5 2010,16:28:46)
;
_computing_data_reduction
;
CrysAlisPro, Oxford Diffraction Ltd.,
Version 1.171.33.55 (release 05-01-2010 CrysAlis171 .NET)
(compiled Jan 5 2010,16:28:46)
;
_computing_molecular_graphics 'WinGX (L.J. Farrugia, 1999)'
_computing_publication_material 'WinGX (L.J. Farrugia, 1999)'
_computing_structure_refinement 'SHELXL-97 (Sheldrick, 2008)'
_computing_structure_solution 'SHELXL-97 (Sheldrick, 2008)'
_diffrn_ambient_temperature 120(2)
_diffrn_detector_area_resol_mean 10.4752
_diffrn_measured_fraction_theta_full 0.997
_diffrn_measured_fraction_theta_max 0.997
_diffrn_measurement_device_type 'Xcalibur, Ruby, Gemini'
_diffrn_measurement_method '\w scans'
_diffrn_radiation_monochromator graphite
_diffrn_radiation_source 'Enhance (Mo) X-ray Source'
_diffrn_radiation_type 'Mo K\a'
_diffrn_radiation_wavelength 0.7107
_diffrn_reflns_av_R_equivalents 0.1179
_diffrn_reflns_av_sigmaI/netI 0.1312
_diffrn_reflns_limit_h_max 35
_diffrn_reflns_limit_h_min -35
_diffrn_reflns_limit_k_max 27
_diffrn_reflns_limit_k_min -32
_diffrn_reflns_limit_l_max 20
_diffrn_reflns_limit_l_min -24
_diffrn_reflns_number 52022
_diffrn_reflns_theta_full 26.37
_diffrn_reflns_theta_max 26.37
_diffrn_reflns_theta_min 3.10
_exptl_absorpt_coefficient_mu 0.339
_exptl_absorpt_correction_T_max 0.9669
_exptl_absorpt_correction_T_min 0.8763
_exptl_absorpt_correction_type multi-scan
_exptl_absorpt_process_details
;
CrysAlisPro, Oxford Diffraction Ltd.,
Version 1.171.33.55 (release 05-01-2010 CrysAlis171 .NET)
(compiled Jan 5 2010,16:28:46)
Empirical absorption correction using spherical harmonics,
implemented in SCALE3 ABSPACK scaling algorithm.
;
_exptl_crystal_colour black
_exptl_crystal_density_diffrn 1.222
_exptl_crystal_density_method 'not measured'
_exptl_crystal_description prism
_exptl_crystal_F_000 5504
_exptl_crystal_size_max 0.40
_exptl_crystal_size_mid 0.25
_exptl_crystal_size_min 0.10
_refine_diff_density_max 1.455
_refine_diff_density_min -0.704
_refine_diff_density_rms 0.171
_refine_ls_extinction_method none
_refine_ls_goodness_of_fit_ref 1.081
_refine_ls_hydrogen_treatment mixed
_refine_ls_matrix_type full
_refine_ls_number_parameters 1104
_refine_ls_number_reflns 15269
_refine_ls_number_restraints 1212
_refine_ls_restrained_S_all 1.058
_refine_ls_R_factor_all 0.2105
_refine_ls_R_factor_gt 0.1214
_refine_ls_shift/su_max 0.001
_refine_ls_shift/su_mean 0.000
_refine_ls_structure_factor_coef Fsqd
_refine_ls_weighting_details 'calc w=1/[\s^2^(Fo^2^)+(0.2000P)^2^+0.0000P] where P=(Fo^2^+2Fc^2^)/3'
_refine_ls_weighting_scheme calc
_refine_ls_wR_factor_gt 0.3267
_refine_ls_wR_factor_ref 0.3658
_reflns_number_gt 6503
_reflns_number_total 15269
_reflns_threshold_expression >2\s(I)
_cod_data_source_file c1dt11040c.txt
_cod_data_source_block DP3FP_MnTPP_120K
_cod_original_sg_symbol_H-M C2/m
_cod_database_code 7017540

loop_
_symmetry_equiv_pos_as_xyz
'x, y, z'
'-x, y, -z'
'x+1/2, y+1/2, z'
'-x+1/2, y+1/2, -z'
'-x, -y, -z'
'x, -y, z'
'-x+1/2, -y+1/2, -z'
'x+1/2, -y+1/2, z'

loop_
_atom_site_label
_atom_site_type_symbol
_atom_site_fract_x
_atom_site_fract_y
_atom_site_fract_z
_atom_site_U_iso_or_equiv
_atom_site_adp_type
_atom_site_occupancy
_atom_site_symmetry_multiplicity
_atom_site_calc_flag
_atom_site_refinement_flags
_atom_site_disorder_assembly
_atom_site_disorder_group
Mn1 Mn 0.19766(3) 0.24566(3) 0.20920(5) 0.0414(3) Uani 1 1 d U . .
N1 N 0.24137(17) 0.22043(19) 0.3017(2) 0.0424(10) Uani 1 1 d U . .
N2 N 0.25976(17) 0.27304(19) 0.1799(3) 0.0425(10) Uani 1 1 d U . .
N3 N 0.15829(17) 0.2975(2) 0.1388(3) 0.0462(10) Uani 1 1 d U . .
N4 N 0.13976(17) 0.24564(19) 0.2605(3) 0.0442(10) Uani 1 1 d U A .
C201 C 0.2263(2) 0.2031(2) 0.3582(3) 0.0426(11) Uani 1 1 d U . .
C202 C 0.2668(2) 0.1821(2) 0.4051(3) 0.0471(13) Uani 1 1 d U . .
H202 H 0.2663 0.1671 0.4484 0.057 Uiso 1 1 calc R . .
C203 C 0.3058(2) 0.1875(2) 0.3772(3) 0.0479(13) Uani 1 1 d U . .
H203 H 0.3374 0.1770 0.3966 0.057 Uiso 1 1 calc R . .
C204 C 0.2895(2) 0.2125(2) 0.3117(3) 0.0429(12) Uani 1 1 d U . .
C205 C 0.3193(2) 0.2290(2) 0.2677(3) 0.0419(11) Uani 1 1 d U . .
C206 C 0.3051(2) 0.2575(2) 0.2072(3) 0.0408(11) Uani 1 1 d U . .
C207 C 0.3369(2) 0.2764(2) 0.1648(3) 0.0457(13) Uani 1 1 d U . .
H207 H 0.3703 0.2712 0.1722 0.055 Uiso 1 1 calc R . .
C208 C 0.3100(2) 0.3026(2) 0.1133(3) 0.0462(13) Uani 1 1 d U . .
H208 H 0.3209 0.3193 0.0770 0.055 Uiso 1 1 calc R . .
C209 C 0.2614(2) 0.3010(2) 0.1232(3) 0.0426(12) Uani 1 1 d U . .
C210 C 0.2215(2) 0.3241(2) 0.0796(3) 0.0444(12) Uani 1 1 d U . .
C211 C 0.1739(2) 0.3221(2) 0.0874(3) 0.0440(12) Uani 1 1 d U . .
C212 C 0.1340(2) 0.3459(3) 0.0427(4) 0.0580(16) Uani 1 1 d U . .
H212 H 0.1354 0.3671 0.0045 0.070 Uiso 1 1 calc R . .
C213 C 0.0940(2) 0.3323(3) 0.0651(4) 0.0628(18) Uani 1 1 d U . .
H213 H 0.0620 0.3408 0.0443 0.075 Uiso 1 1 calc R . .
C214 C 0.1096(2) 0.3025(3) 0.1265(3) 0.0525(14) Uani 1 1 d U A .
C215 C 0.0792(2) 0.2810(3) 0.1663(4) 0.0590(16) Uani 1 1 d U . .
C216 C 0.0943(2) 0.2564(3) 0.2305(3) 0.0489(13) Uani 1 1 d U A .
C217 C 0.0632(2) 0.2398(3) 0.2743(4) 0.0555(15) Uani 1 1 d U . .
H217 H 0.0294 0.2423 0.2649 0.067 Uiso 1 1 calc R A .
C218 C 0.0905(2) 0.2202(3) 0.3303(3) 0.0518(14) Uani 1 1 d U A .
H218 H 0.0798 0.2068 0.3689 0.062 Uiso 1 1 calc R . .
C219 C 0.1385(2) 0.2230(2) 0.3222(3) 0.0449(12) Uani 1 1 d U . .
C220 C 0.1795(2) 0.2039(2) 0.3685(3) 0.0455(12) Uani 1 1 d U A .
C221 C 0.1711(2) 0.1827(2) 0.4345(3) 0.0458(13) Uani 1 1 d U . .
C222 C 0.1871(2) 0.2076(3) 0.4951(3) 0.0559(17) Uani 1 1 d U A .
H222 H 0.2037 0.2389 0.4951 0.067 Uiso 1 1 calc R . .
C223 C 0.1797(3) 0.1883(3) 0.5561(4) 0.067(2) Uani 1 1 d U . .
H223 H 0.1915 0.2059 0.5978 0.080 Uiso 1 1 calc R A .
C224 C 0.1553(3) 0.1438(3) 0.5572(4) 0.0618(18) Uani 1 1 d U A .
H224 H 0.1500 0.1307 0.5995 0.074 Uiso 1 1 calc R . .
C225 C 0.1387(3) 0.1181(3) 0.4975(3) 0.0588(17) Uani 1 1 d U . .
H225 H 0.1217 0.0871 0.4982 0.071 Uiso 1 1 calc R A .
C226 C 0.1464(2) 0.1369(3) 0.4366(3) 0.0535(16) Uani 1 1 d U A .
H226 H 0.1349 0.1187 0.3952 0.064 Uiso 1 1 calc R . .
C227 C 0.3707(2) 0.2152(2) 0.2875(3) 0.0436(12) Uani 1 1 d U . .
C228 C 0.4058(2) 0.2516(2) 0.3131(3) 0.0435(12) Uani 1 1 d U . .
H228 H 0.3965 0.2860 0.3174 0.052 Uiso 1 1 calc R . .
C229 C 0.4529(2) 0.2386(3) 0.3320(3) 0.0509(14) Uani 1 1 d U . .
H229 H 0.4759 0.2638 0.3500 0.061 Uiso 1 1 calc R . .
C230 C 0.4674(3) 0.1885(3) 0.3248(4) 0.0625(16) Uani 1 1 d U . .
H230 H 0.5002 0.1796 0.3367 0.075 Uiso 1 1 calc R . .
C231 C 0.4339(3) 0.1523(3) 0.3005(4) 0.0693(19) Uani 1 1 d U . .
H231 H 0.4436 0.1180 0.2973 0.083 Uiso 1 1 calc R . .
C232 C 0.3862(3) 0.1647(3) 0.2806(4) 0.0611(17) Uani 1 1 d U . .
H232 H 0.3637 0.1392 0.2623 0.073 Uiso 1 1 calc R . .
C233 C 0.2310(2) 0.3532(2) 0.0192(3) 0.0445(12) Uani 1 1 d U . .
C234 C 0.2565(3) 0.3978(3) 0.0287(4) 0.0574(17) Uani 1 1 d U . .
H234 H 0.2686 0.4098 0.0740 0.069 Uiso 1 1 calc R . .
C235 C 0.2646(3) 0.4250(3) -0.0261(4) 0.070(2) Uani 1 1 d U . .
H235 H 0.2822 0.4559 -0.0185 0.084 Uiso 1 1 calc R . .
C236 C 0.2480(3) 0.4088(3) -0.0908(4) 0.0681(18) Uani 1 1 d U . .
H236 H 0.2537 0.4282 -0.1286 0.082 Uiso 1 1 calc R . .
C237 C 0.2226(3) 0.3637(3) -0.1021(4) 0.0617(17) Uani 1 1 d U . .
H237 H 0.2101 0.3523 -0.1475 0.074 Uiso 1 1 calc R . .
C238 C 0.2159(2) 0.3357(3) -0.0466(3) 0.0541(15) Uani 1 1 d U . .
H238 H 0.2005 0.3036 -0.0539 0.065 Uiso 1 1 calc R . .
C239 C 0.0271(6) 0.2754(7) 0.1307(11) 0.054(3) Uani 0.50 1 d PU A 1
C240 C -0.0077(5) 0.3001(7) 0.1561(8) 0.069(3) Uani 0.50 1 d PU A 1
H240 H 0.0010 0.3226 0.1940 0.083 Uiso 0.50 1 calc PR A 1
C241 C -0.0561(7) 0.2925(11) 0.1266(15) 0.074(5) Uani 0.50 1 d PU A 1
H241 H -0.0802 0.3104 0.1434 0.088 Uiso 0.50 1 calc PR A 1
C242 C -0.0680(7) 0.2588(8) 0.0728(11) 0.078(4) Uani 0.50 1 d PU A 1
H242 H -0.1006 0.2511 0.0550 0.094 Uiso 0.50 1 calc PR A 1
C243 C -0.0350(6) 0.2374(8) 0.0459(9) 0.080(4) Uani 0.50 1 d PU A 1
H243 H -0.0447 0.2167 0.0063 0.096 Uiso 0.50 1 calc PR A 1
C244 C 0.0112(5) 0.2430(7) 0.0709(8) 0.072(4) Uani 0.50 1 d PU A 1
H244 H 0.0339 0.2260 0.0501 0.086 Uiso 0.50 1 calc PR A 1
C245 C 0.0276(6) 0.2943(8) 0.1494(10) 0.056(3) Uani 0.50 1 d PU A 2
C246 C 0.0076(5) 0.3409(7) 0.1495(9) 0.073(4) Uani 0.50 1 d PU A 2
H246 H 0.0266 0.3705 0.1614 0.087 Uiso 0.50 1 calc PR A 2
C247 C -0.0429(6) 0.3440(8) 0.1309(10) 0.085(4) Uani 0.50 1 d PU A 2
H247 H -0.0574 0.3764 0.1313 0.103 Uiso 0.50 1 calc PR A 2
C248 C -0.0701(7) 0.3050(11) 0.1135(15) 0.079(5) Uani 0.50 1 d PU A 2
H248 H -0.1038 0.3088 0.1019 0.095 Uiso 0.50 1 calc PR A 2
C249 C -0.0484(6) 0.2554(9) 0.1119(11) 0.072(4) Uani 0.50 1 d PU A 2
H249 H -0.0677 0.2261 0.0993 0.087 Uiso 0.50 1 calc PR A 2
C250 C -0.0017(5) 0.2513(6) 0.1281(8) 0.061(3) Uani 0.50 1 d PU A 2
H250 H 0.0127 0.2190 0.1256 0.073 Uiso 0.50 1 calc PR A 2
N5 N 0.1503(3) 0.0000 0.1455(4) 0.0486(17) Uani 1 2 d SU . .
N6 N 0.17035(17) 0.17800(19) 0.1487(2) 0.0424(10) Uani 1 1 d U . .
C101 C 0.1395(2) 0.0436(2) 0.1853(3) 0.0455(11) Uani 1 1 d U . .
H101 H 0.1634 0.0451 0.2297 0.055 Uiso 1 1 calc R . .
C102 C 0.1421(2) 0.0923(2) 0.1458(3) 0.0438(12) Uani 1 1 d U . .
C103 C 0.1254(2) 0.0968(2) 0.0774(3) 0.0478(14) Uani 1 1 d U . .
H103 H 0.1101 0.0686 0.0522 0.057 Uiso 1 1 calc R . .
C104 C 0.1303(2) 0.1410(2) 0.0440(3) 0.0487(14) Uani 1 1 d U . .
H104 H 0.1182 0.1443 -0.0040 0.058 Uiso 1 1 calc R . .
C105 C 0.1536(2) 0.1813(3) 0.0823(3) 0.0465(13) Uani 1 1 d U . .
H105 H 0.1576 0.2123 0.0594 0.056 Uiso 1 1 calc R . .
C106 C 0.1650(2) 0.1348(2) 0.1808(3) 0.0422(12) Uani 1 1 d U . .
H106 H 0.1771 0.1325 0.2289 0.051 Uiso 1 1 calc R . .
C107 C 0.0896(2) 0.0302(2) 0.2004(3) 0.0404(10) Uani 1 1 d U . .
C108 C 0.0815(2) 0.0537(2) 0.2675(3) 0.0476(12) Uani 1 1 d U . .
C109 C 0.0508(2) 0.0975(2) 0.2527(4) 0.0560(12) Uani 1 1 d U . .
C110 C 0.0305(2) 0.0972(2) 0.1812(4) 0.0514(11) Uani 1 1 d U . .
C111 C 0.0481(2) 0.0539(2) 0.1494(3) 0.0406(10) Uani 1 1 d U . .
C112 C 0.0186(2) 0.0282(2) 0.0995(3) 0.0448(12) Uani 1 1 d U . .
C113 C -0.0298(2) 0.0439(3) 0.0756(3) 0.0589(13) Uani 1 1 d U . .
C114 C -0.0461(3) 0.0884(3) 0.1052(4) 0.0666(13) Uani 1 1 d U . .
C115 C -0.0156(3) 0.1144(3) 0.1567(4) 0.0655(13) Uani 1 1 d U . .
C116 C -0.0442(3) 0.1316(2) 0.2070(5) 0.0699(13) Uani 1 1 d U . .
C117 C -0.0233(3) 0.1309(2) 0.2761(5) 0.0678(12) Uani 1 1 d U . .
C118 C 0.0248(3) 0.1143(2) 0.2999(4) 0.0633(13) Uani 1 1 d U . .
C119 C 0.0266(3) 0.0870(3) 0.3617(4) 0.0642(13) Uani 1 1 d U . .
C120 C 0.0557(2) 0.0442(3) 0.3749(3) 0.0603(13) Uani 1 1 d U . .
C121 C 0.0834(2) 0.0278(3) 0.3264(3) 0.0550(14) Uani 1 1 d U . .
C122 C -0.0598(3) 0.0000 0.0607(5) 0.0663(19) Uani 1 2 d SU . .
C123 C -0.1065(4) 0.0000 0.0746(5) 0.076(2) Uani 1 2 d SU . .
C124 C -0.1234(2) 0.0445(4) 0.1041(4) 0.0739(15) Uani 1 1 d U . .
C125 C -0.0953(3) 0.0876(3) 0.1197(4) 0.0730(14) Uani 1 1 d U . .
C126 C -0.0923(3) 0.1148(3) 0.1813(5) 0.0711(14) Uani 1 1 d U . .
C127 C -0.1192(3) 0.0985(3) 0.2305(4) 0.0658(13) Uani 1 1 d U . .
C128 C -0.0984(3) 0.0983(2) 0.3016(4) 0.0586(12) Uani 1 1 d U . .
C129 C -0.0525(3) 0.1138(2) 0.3246(4) 0.0637(12) Uani 1 1 d U . .
C130 C -0.0204(3) 0.0871(3) 0.3774(4) 0.0622(13) Uani 1 1 d U . .
C131 C -0.0369(2) 0.0438(3) 0.4066(3) 0.0558(13) Uani 1 1 d U . .
C132 C -0.0075(4) 0.0000 0.4211(5) 0.0614(18) Uani 1 2 d SU . .
C133 C 0.0384(3) 0.0000 0.4047(5) 0.0635(19) Uani 1 2 d SU . .
C134 C -0.1513(2) 0.0259(3) 0.1529(3) 0.0689(17) Uani 1 1 d U . .
C135 C -0.1493(2) 0.0545(3) 0.2138(4) 0.0619(14) Uani 1 1 d U . .
C136 C -0.1478(2) 0.0271(3) 0.2769(3) 0.0505(12) Uani 1 1 d U . .
C137 C -0.1165(2) 0.0538(2) 0.3303(3) 0.0490(11) Uani 1 1 d U . .
C138 C -0.0863(2) 0.0271(2) 0.3821(3) 0.0469(12) Uani 1 1 d U . .
H5 H 0.181(3) 0.0000 0.152(4) 0.05(3) Uiso 1 2 d S . .
Cl11 Cl 0.05524(12) 0.33200(11) 0.49671(15) 0.1228(11) Uani 1 1 d DU . .
C11S C 0.0236(3) 0.2771(3) 0.4988(4) 0.0702(18) Uani 1 1 d DU . .
C12S C 0.0482(3) 0.2311(3) 0.4984(4) 0.0644(17) Uani 1 1 d DU . .
H12S H 0.0813 0.2307 0.4975 0.077 Uiso 1 1 calc R . .
C13S C 0.0231(3) 0.1864(3) 0.4993(4) 0.0671(18) Uani 1 1 d DU . .
H13S H 0.0392 0.1549 0.4989 0.080 Uiso 1 1 calc R . .
Cl21 Cl 0.2752(4) 0.0809(3) 0.2770(5) 0.064(3) Uani 0.285(9) 1 d PDU B -1
Cl22 Cl 0.3113(4) -0.0282(4) 0.2462(5) 0.109(4) Uani 0.285(9) 1 d PDU B -1
C21S C 0.2583(4) 0.0309(4) 0.3161(5) 0.056(6) Uani 0.285(9) 1 d PGDU B -1
C22S C 0.2733(5) -0.0179(5) 0.3037(6) 0.073(6) Uani 0.285(9) 1 d PGDU B -1
C23S C 0.2582(6) -0.0593(5) 0.3372(9) 0.091(7) Uani 0.285(9) 1 d PGDU B -1
H23S H 0.2685 -0.0926 0.3288 0.109 Uiso 0.285(9) 1 calc PR B -1
C24S C 0.2282(6) -0.0519(7) 0.3831(9) 0.101(10) Uani 0.285(9) 1 d PGDU B -1
H24S H 0.2178 -0.0802 0.4059 0.122 Uiso 0.285(9) 1 calc PR B -1
C25S C 0.2132(6) -0.0031(9) 0.3954(8) 0.109(8) Uani 0.285(9) 1 d PGDU B -1
H25S H 0.1926 0.0020 0.4267 0.131 Uiso 0.285(9) 1 calc PR B -1
C26S C 0.2283(5) 0.0383(6) 0.3619(7) 0.080(8) Uani 0.285(9) 1 d PGDU B -1
H26S H 0.2180 0.0717 0.3703 0.097 Uiso 0.285(9) 1 calc PR B -1
Cl31 Cl 0.2797(4) 0.0590(6) 0.2723(6) 0.150(7) Uani 0.431(18) 1 d PDU . 2
C31S C 0.2524(5) 0.0257(5) 0.3272(7) 0.074(6) Uani 0.431(18) 1 d PDU . 2
C36S C 0.2260(6) 0.0535(5) 0.3664(8) 0.081(7) Uani 0.431(18) 1 d PDU . 2
H36S H 0.2213 0.0891 0.3599 0.097 Uiso 0.431(18) 1 calc PR B 2
C35S C 0.2071(7) 0.0276(7) 0.4151(10) 0.089(7) Uani 0.431(18) 1 d PDU . 2
H35S H 0.1941 0.0458 0.4483 0.107 Uiso 0.431(18) 1 calc PR B 2
Cl01 Cl 0.2733(3) 0.4715(3) 0.3962(4) 0.092(3) Uani 0.295(4) 1 d PDU C -1
Cl02 Cl 0.2595(3) 0.3829(3) 0.2863(4) 0.087(3) Uani 0.295(4) 1 d PDU C -1
C01S C 0.2328(5) 0.4272(5) 0.3975(7) 0.061(5) Uani 0.295(4) 1 d PGDU C -1
C02S C 0.2280(5) 0.3858(5) 0.3532(7) 0.063(5) Uani 0.295(4) 1 d PGDU C -1
C03S C 0.1942(5) 0.3485(5) 0.3568(8) 0.074(5) Uani 0.295(4) 1 d PGDU C -1
H03S H 0.1909 0.3201 0.3265 0.089 Uiso 0.295(4) 1 calc PR C -1
C04S C 0.1652(5) 0.3527(5) 0.4046(9) 0.075(5) Uani 0.295(4) 1 d PGDU C -1
H04S H 0.1421 0.3272 0.4071 0.090 Uiso 0.295(4) 1 calc PR C -1
C05S C 0.1700(5) 0.3941(6) 0.4489(8) 0.071(6) Uani 0.295(4) 1 d PGDU C -1
H05S H 0.1502 0.3970 0.4817 0.085 Uiso 0.295(4) 1 calc PR C -1
C06S C 0.2038(5) 0.4314(5) 0.4454(7) 0.065(5) Uani 0.295(4) 1 d PGDU C -1
H06S H 0.2072 0.4597 0.4756 0.078 Uiso 0.295(4) 1 calc PR C -1
Cl81 Cl 0.1162(7) 0.4412(9) 0.5952(9) 0.146(6) Uani 0.205(4) 1 d PDU C -2
Cl82 Cl 0.1245(8) 0.5574(11) 0.5597(16) 0.213(11) Uani 0.205(4) 1 d PDU C -2
C81S C 0.0695(7) 0.4788(10) 0.5897(18) 0.175(11) Uani 0.205(4) 1 d PGDU C -2
C82S C 0.0731(7) 0.5310(10) 0.5810(15) 0.172(11) Uani 0.205(4) 1 d PGDU C -2
C83S C 0.0334(10) 0.5619(11) 0.578(2) 0.170(12) Uani 0.205(4) 1 d PGDU C -2
H83S H 0.0359 0.5976 0.5726 0.204 Uiso 0.205(4) 1 calc PR C -2
C84S C -0.0099(9) 0.5405(14) 0.585(2) 0.157(13) Uani 0.205(4) 1 d PGDU C -2
H84S H -0.0371 0.5616 0.5828 0.188 Uiso 0.205(4) 1 calc PR C -2
C85S C -0.0135(7) 0.4883(14) 0.5932(14) 0.152(12) Uani 0.205(4) 1 d PGDU C -2
H85S H -0.0431 0.4737 0.5973 0.182 Uiso 0.205(4) 1 calc PR C -2
C86S C 0.0262(8) 0.4574(11) 0.596(2) 0.129(10) Uani 0.205(4) 1 d PGDU C -2
H86S H 0.0237 0.4217 0.6016 0.155 Uiso 0.205(4) 1 calc PR C -2

loop_
_atom_site_aniso_label
_atom_site_aniso_U_11
_atom_site_aniso_U_22
_atom_site_aniso_U_33
_atom_site_aniso_U_23
_atom_site_aniso_U_13
_atom_site_aniso_U_12
Mn1 0.0456(5) 0.0399(6) 0.0405(5) 0.0002(4) 0.0133(4) -0.0123(4)
N1 0.0484(17) 0.039(3) 0.0407(19) -0.0013(17) 0.0121(13) -0.0138(19)
N2 0.0457(15) 0.038(3) 0.046(3) -0.0003(18) 0.0144(17) -0.0114(17)
N3 0.0494(17) 0.044(2) 0.048(3) 0.0042(18) 0.0168(18) -0.006(2)
N4 0.0468(16) 0.045(3) 0.044(2) -0.0013(18) 0.0164(15) -0.010(2)
C201 0.0540(19) 0.038(3) 0.037(2) -0.005(2) 0.0115(18) -0.016(2)
C202 0.058(2) 0.041(4) 0.043(3) 0.000(2) 0.009(2) -0.014(3)
C203 0.054(2) 0.041(4) 0.048(3) 0.001(2) 0.010(2) -0.010(3)
C204 0.0481(18) 0.036(3) 0.045(3) -0.004(2) 0.0103(18) -0.013(2)
C205 0.0494(19) 0.032(3) 0.046(3) -0.007(2) 0.0129(18) -0.0120(19)
C206 0.0432(18) 0.032(3) 0.048(3) -0.005(2) 0.0131(19) -0.013(2)
C207 0.049(2) 0.037(3) 0.055(3) 0.000(2) 0.019(2) -0.007(2)
C208 0.051(2) 0.042(4) 0.048(3) 0.000(2) 0.018(2) -0.011(3)
C209 0.0491(19) 0.036(3) 0.045(3) -0.001(2) 0.014(2) -0.013(2)
C210 0.0489(18) 0.037(3) 0.049(3) -0.001(2) 0.013(2) -0.013(2)
C211 0.0508(18) 0.038(3) 0.045(3) 0.000(2) 0.015(2) -0.009(2)
C212 0.053(2) 0.062(4) 0.060(4) 0.018(3) 0.014(2) -0.007(3)
C213 0.051(2) 0.075(5) 0.064(4) 0.020(3) 0.016(3) -0.001(3)
C214 0.0502(19) 0.053(4) 0.058(3) 0.010(3) 0.018(2) -0.004(3)
C215 0.0498(19) 0.069(5) 0.062(3) 0.015(3) 0.0198(19) -0.002(2)
C216 0.0448(19) 0.053(4) 0.052(3) 0.003(3) 0.0177(18) -0.007(3)
C217 0.051(2) 0.056(4) 0.066(4) 0.010(3) 0.026(2) -0.004(3)
C218 0.058(2) 0.049(4) 0.055(3) 0.000(3) 0.025(2) -0.009(3)
C219 0.0545(19) 0.042(3) 0.041(3) -0.004(2) 0.0167(18) -0.012(3)
C220 0.0555(19) 0.041(3) 0.042(2) -0.003(2) 0.0148(18) -0.015(3)
C221 0.056(4) 0.042(3) 0.0423(19) -0.0022(19) 0.017(2) -0.012(2)
C222 0.076(4) 0.049(4) 0.045(2) -0.005(2) 0.019(3) -0.025(3)
C223 0.102(5) 0.058(4) 0.042(2) -0.005(3) 0.019(4) -0.024(4)
C224 0.086(5) 0.055(4) 0.048(3) 0.006(3) 0.024(3) -0.015(3)
C225 0.075(4) 0.050(4) 0.057(3) 0.001(2) 0.025(3) -0.021(3)
C226 0.065(4) 0.050(3) 0.050(3) -0.005(3) 0.020(3) -0.023(3)
C227 0.0498(18) 0.038(2) 0.045(3) -0.002(2) 0.015(2) -0.0069(16)
C228 0.049(2) 0.041(3) 0.041(3) 0.000(3) 0.012(2) -0.0089(19)
C229 0.047(2) 0.059(3) 0.051(4) 0.000(3) 0.018(3) -0.010(2)
C230 0.055(3) 0.065(3) 0.068(5) 0.009(4) 0.017(3) 0.006(2)
C231 0.069(3) 0.047(3) 0.093(6) 0.003(4) 0.020(4) 0.009(2)
C232 0.062(3) 0.042(3) 0.081(5) -0.012(3) 0.019(3) -0.005(2)
C233 0.045(3) 0.042(3) 0.047(2) 0.0019(19) 0.011(2) -0.010(2)
C234 0.075(5) 0.041(3) 0.057(3) 0.003(3) 0.014(3) -0.019(3)
C235 0.085(5) 0.057(4) 0.072(3) 0.011(3) 0.025(4) -0.023(4)
C236 0.075(5) 0.072(4) 0.062(3) 0.020(3) 0.026(4) -0.008(3)
C237 0.066(4) 0.072(4) 0.049(3) 0.004(3) 0.016(3) -0.003(3)
C238 0.060(4) 0.055(4) 0.049(2) -0.004(2) 0.016(3) -0.015(3)
C239 0.051(2) 0.060(11) 0.054(7) 0.019(5) 0.020(3) -0.001(4)
C240 0.057(4) 0.083(10) 0.071(8) 0.014(6) 0.020(6) 0.014(6)
C241 0.054(3) 0.077(12) 0.095(13) 0.030(9) 0.026(8) 0.006(8)
C242 0.054(6) 0.102(12) 0.076(10) 0.033(7) 0.011(6) -0.005(7)
C243 0.062(5) 0.102(11) 0.075(9) 0.008(7) 0.011(5) -0.015(7)
C244 0.059(5) 0.090(10) 0.069(8) -0.001(6) 0.021(5) -0.011(7)
C245 0.051(2) 0.061(6) 0.060(10) 0.014(7) 0.020(3) -0.001(3)
C246 0.063(5) 0.067(6) 0.095(11) 0.009(8) 0.030(7) 0.006(4)
C247 0.065(5) 0.087(7) 0.107(12) 0.016(9) 0.023(8) 0.018(5)
C248 0.056(7) 0.102(10) 0.080(13) 0.036(11) 0.014(10) 0.007(5)
C249 0.056(4) 0.086(7) 0.073(10) 0.029(9) 0.008(7) -0.011(6)
C250 0.056(4) 0.071(6) 0.058(8) 0.006(7) 0.016(6) -0.007(5)
N5 0.045(4) 0.040(3) 0.065(5) 0.000 0.021(3) 0.000
N6 0.046(3) 0.0409(18) 0.0420(19) -0.0016(15) 0.0131(18) -0.0117(19)
C101 0.049(2) 0.039(2) 0.050(3) -0.0017(19) 0.013(2) -0.007(2)
C102 0.048(3) 0.039(2) 0.049(2) -0.0049(19) 0.019(3) -0.010(2)
C103 0.059(4) 0.042(3) 0.046(2) -0.009(2) 0.020(3) -0.013(3)
C104 0.057(4) 0.047(3) 0.043(3) -0.0055(19) 0.012(3) -0.015(3)
C105 0.054(4) 0.047(3) 0.041(2) -0.003(2) 0.016(3) -0.018(3)
C106 0.044(3) 0.041(2) 0.044(3) -0.0015(18) 0.014(2) -0.011(2)
C107 0.048(2) 0.025(3) 0.050(2) -0.004(2) 0.0152(17) -0.0043(18)
C108 0.049(3) 0.040(3) 0.056(2) -0.0161(19) 0.015(2) -0.014(2)
C109 0.067(3) 0.027(3) 0.084(2) -0.016(2) 0.037(2) -0.013(2)
C110 0.063(2) 0.022(3) 0.081(2) 0.010(2) 0.042(2) 0.000(2)
C111 0.048(2) 0.027(3) 0.053(2) 0.0093(18) 0.0249(17) -0.0003(18)
C112 0.049(2) 0.052(3) 0.038(3) 0.011(2) 0.0184(19) 0.004(2)
C113 0.054(2) 0.087(4) 0.039(3) 0.025(3) 0.017(2) 0.0149(19)
C114 0.064(3) 0.075(3) 0.068(3) 0.045(2) 0.031(2) 0.030(2)
C115 0.074(2) 0.037(3) 0.099(3) 0.028(2) 0.048(2) 0.018(2)
C116 0.084(3) 0.026(3) 0.115(3) 0.024(3) 0.058(2) 0.024(2)
C117 0.090(3) 0.015(3) 0.114(3) -0.007(3) 0.058(2) -0.001(2)
C118 0.079(3) 0.030(3) 0.092(3) -0.028(2) 0.044(2) -0.020(2)
C119 0.070(3) 0.060(3) 0.067(3) -0.037(2) 0.025(3) -0.024(2)
C120 0.054(3) 0.081(4) 0.045(3) -0.026(3) 0.007(2) -0.018(2)
C121 0.049(3) 0.068(4) 0.046(3) -0.014(2) 0.007(2) -0.010(3)
C122 0.049(3) 0.117(4) 0.033(5) 0.000 0.009(3) 0.000
C123 0.050(4) 0.140(5) 0.040(5) 0.000 0.011(4) 0.000
C124 0.048(3) 0.125(5) 0.049(3) 0.032(3) 0.011(2) 0.025(2)
C125 0.062(3) 0.093(4) 0.070(3) 0.051(3) 0.027(3) 0.038(2)
C126 0.074(3) 0.054(3) 0.099(3) 0.042(2) 0.048(2) 0.038(2)
C127 0.067(3) 0.052(3) 0.089(3) 0.027(2) 0.044(2) 0.031(2)
C128 0.073(2) 0.030(3) 0.086(3) 0.001(2) 0.047(2) 0.016(2)
C129 0.084(2) 0.024(3) 0.097(3) -0.019(2) 0.052(2) 0.002(2)
C130 0.076(3) 0.049(3) 0.069(3) -0.033(2) 0.033(2) -0.017(2)
C131 0.067(2) 0.060(3) 0.045(3) -0.021(2) 0.021(2) -0.0100(19)
C132 0.065(3) 0.080(4) 0.041(5) 0.000 0.015(3) 0.000
C133 0.056(4) 0.094(4) 0.038(5) 0.000 0.005(3) 0.000
C134 0.042(3) 0.114(5) 0.052(3) 0.016(3) 0.014(2) 0.016(3)
C135 0.046(3) 0.083(4) 0.062(2) 0.022(2) 0.023(2) 0.021(2)
C136 0.044(3) 0.059(3) 0.054(2) 0.007(2) 0.023(2) 0.009(2)
C137 0.062(3) 0.035(3) 0.058(3) -0.0056(19) 0.0325(19) 0.0086(19)
C138 0.061(3) 0.047(3) 0.040(3) -0.009(2) 0.027(2) -0.004(2)
Cl11 0.156(3) 0.0949(18) 0.105(2) 0.0091(16) -0.0008(17) -0.0545(18)
C11S 0.085(5) 0.065(3) 0.054(4) 0.002(4) 0.000(4) -0.012(2)
C12S 0.059(4) 0.089(3) 0.045(4) -0.002(4) 0.012(3) -0.001(3)
C13S 0.085(5) 0.066(3) 0.050(4) -0.005(4) 0.012(4) 0.008(3)
Cl21 0.082(6) 0.050(4) 0.057(5) -0.001(3) 0.006(4) 0.000(4)
Cl22 0.151(9) 0.087(6) 0.091(6) -0.011(5) 0.033(5) 0.028(6)
C21S 0.052(15) 0.052(6) 0.054(14) -0.001(9) -0.010(10) -0.005(10)
C22S 0.091(15) 0.048(5) 0.073(14) -0.010(8) 0.001(9) -0.010(8)
C23S 0.088(16) 0.053(6) 0.119(17) 0.007(11) -0.004(11) -0.015(11)
C24S 0.109(19) 0.088(10) 0.099(18) 0.030(13) 0.001(13) -0.020(14)
C25S 0.109(16) 0.103(13) 0.125(17) 0.014(14) 0.046(12) -0.021(15)
C26S 0.080(17) 0.085(10) 0.076(16) 0.027(11) 0.016(12) 0.023(11)
Cl31 0.151(9) 0.186(14) 0.120(8) 0.049(8) 0.042(6) -0.023(9)
C31S 0.062(12) 0.069(11) 0.085(13) 0.005(8) -0.003(9) -0.008(8)
C36S 0.095(15) 0.050(10) 0.092(13) -0.007(8) 0.007(10) -0.015(9)
C35S 0.094(13) 0.068(12) 0.107(13) 0.010(9) 0.024(9) 0.013(10)
Cl01 0.096(5) 0.069(4) 0.127(6) -0.026(4) 0.062(5) -0.034(4)
Cl02 0.092(5) 0.092(5) 0.083(5) -0.036(4) 0.028(4) -0.007(4)
C01S 0.061(11) 0.061(10) 0.064(11) -0.011(8) 0.022(8) -0.017(7)
C02S 0.047(10) 0.064(10) 0.077(11) -0.018(8) 0.007(8) -0.001(7)
C03S 0.087(13) 0.048(10) 0.080(13) 0.000(8) 0.000(8) -0.012(8)
C04S 0.074(12) 0.037(9) 0.111(14) 0.039(8) 0.014(9) 0.006(8)
C05S 0.060(11) 0.086(12) 0.068(12) 0.026(9) 0.016(9) -0.005(8)
C06S 0.079(12) 0.062(10) 0.060(11) 0.010(8) 0.030(9) -0.003(8)
Cl81 0.169(11) 0.165(11) 0.096(11) -0.043(10) 0.005(9) -0.014(9)
Cl82 0.164(12) 0.228(17) 0.23(2) 0.004(16) -0.007(13) -0.020(12)
C81S 0.197(13) 0.177(12) 0.15(2) -0.012(18) 0.028(18) 0.011(8)
C82S 0.186(14) 0.181(11) 0.14(2) -0.001(18) 0.011(17) 0.005(9)
C83S 0.192(15) 0.169(13) 0.14(2) -0.019(19) 0.018(18) 0.000(10)
C84S 0.188(14) 0.132(16) 0.14(2) -0.011(18) 0.013(18) 0.012(12)
C85S 0.196(13) 0.133(17) 0.12(2) 0.006(18) 0.015(17) 0.033(11)
C86S 0.171(12) 0.143(14) 0.055(19) -0.026(16) -0.018(16) 0.021(9)

loop_
_atom_type_symbol
_atom_type_description
_atom_type_scat_dispersion_real
_atom_type_scat_dispersion_imag
_atom_type_scat_source
C C 0.0033 0.0016 'International Tables Vol C Tables 4.2.6.8 and 6.1.1.4'
Cl Cl 0.1484 0.1585 'International Tables Vol C Tables 4.2.6.8 and 6.1.1.4'
Mn Mn 0.3368 0.7283 'International Tables Vol C Tables 4.2.6.8 and 6.1.1.4'
N N 0.0061 0.0033 'International Tables Vol C Tables 4.2.6.8 and 6.1.1.4'
H H 0.0000 0.0000 'International Tables Vol C Tables 4.2.6.8 and 6.1.1.4'

loop_
_geom_angle_atom_site_label_1
_geom_angle_atom_site_label_2
_geom_angle_atom_site_label_3
_geom_angle
_geom_angle_site_symmetry_1
_geom_angle_site_symmetry_3
N3 Mn1 N1 157.5(2) . .
N3 Mn1 N2 87.88(19) . .
N1 Mn1 N2 87.97(19) . .
N3 Mn1 N4 87.4(2) . .
N1 Mn1 N4 87.89(19) . .
N2 Mn1 N4 157.1(2) . .
N3 Mn1 N6 94.4(2) . .
N1 Mn1 N6 107.69(19) . .
N2 Mn1 N6 110.51(18) . .
N4 Mn1 N6 92.15(18) . .
C201 N1 C204 108.1(5) . .
C201 N1 Mn1 126.3(4) . .
C204 N1 Mn1 125.0(4) . .
C209 N2 C206 107.5(5) . .
C209 N2 Mn1 126.2(4) . .
C206 N2 Mn1 125.3(4) . .
C211 N3 C214 107.4(5) . .
C211 N3 Mn1 126.4(4) . .
C214 N3 Mn1 124.5(4) . .
C216 N4 C219 106.8(5) . .
C216 N4 Mn1 124.6(4) . .
C219 N4 Mn1 126.7(4) . .
N1 C201 C220 126.3(6) . .
N1 C201 C202 108.1(5) . .
C220 C201 C202 125.5(5) . .
C203 C202 C201 108.5(5) . .
C203 C202 H202 125.7 . .
C201 C202 H202 125.7 . .
C202 C203 C204 106.0(6) . .
C202 C203 H203 127.0 . .
C204 C203 H203 127.0 . .
N1 C204 C205 125.8(6) . .
N1 C204 C203 109.2(5) . .
C205 C204 C203 124.9(6) . .
C206 C205 C204 126.2(6) . .
C206 C205 C227 116.8(5) . .
C204 C205 C227 117.0(5) . .
N2 C206 C205 125.7(5) . .
N2 C206 C207 109.1(5) . .
C205 C206 C207 125.2(6) . .
C208 C207 C206 106.9(6) . .
C208 C207 H207 126.5 . .
C206 C207 H207 126.5 . .
C207 C208 C209 107.4(5) . .
C207 C208 H208 126.3 . .
C209 C208 H208 126.3 . .
N2 C209 C210 125.3(5) . .
N2 C209 C208 109.1(5) . .
C210 C209 C208 125.5(5) . .
C211 C210 C209 126.5(6) . .
C211 C210 C233 116.6(5) . .
C209 C210 C233 116.9(5) . .
N3 C211 C210 125.2(6) . .
N3 C211 C212 109.2(5) . .
C210 C211 C212 125.6(6) . .
C213 C212 C211 107.5(6) . .
C213 C212 H212 126.2 . .
C211 C212 H212 126.2 . .
C212 C213 C214 106.5(6) . .
C212 C213 H213 126.8 . .
C214 C213 H213 126.8 . .
N3 C214 C215 125.8(6) . .
N3 C214 C213 109.2(5) . .
C215 C214 C213 125.0(6) . .
C214 C215 C216 125.4(6) . .
C214 C215 C245 118.6(10) . .
C216 C215 C245 114.6(10) . .
C214 C215 C239 116.0(10) . .
C216 C215 C239 117.6(9) . .
C245 C215 C239 23.7(8) . .
N4 C216 C215 125.8(5) . .
N4 C216 C217 109.3(6) . .
C215 C216 C217 124.9(6) . .
C218 C217 C216 107.2(6) . .
C218 C217 H217 126.4 . .
C216 C217 H217 126.4 . .
C217 C218 C219 107.6(6) . .
C217 C218 H218 126.2 . .
C219 C218 H218 126.2 . .
N4 C219 C218 109.1(6) . .
N4 C219 C220 124.2(5) . .
C218 C219 C220 126.6(6) . .
C201 C220 C219 126.7(5) . .
C201 C220 C221 117.2(6) . .
C219 C220 C221 116.1(5) . .
C222 C221 C226 117.8(6) . .
C222 C221 C220 120.9(5) . .
C226 C221 C220 121.4(6) . .
C221 C222 C223 121.1(6) . .
C221 C222 H222 119.4 . .
C223 C222 H222 119.4 . .
C224 C223 C222 120.4(7) . .
C224 C223 H223 119.8 . .
C222 C223 H223 119.8 . .
C225 C224 C223 119.9(6) . .
C225 C224 H224 120.0 . .
C223 C224 H224 120.0 . .
C224 C225 C226 120.0(6) . .
C224 C225 H225 120.0 . .
C226 C225 H225 120.0 . .
C225 C226 C221 120.8(6) . .
C225 C226 H226 119.6 . .
C221 C226 H226 119.6 . .
C228 C227 C232 117.3(6) . .
C228 C227 C205 121.7(6) . .
C232 C227 C205 121.0(5) . .
C229 C228 C227 121.5(6) . .
C229 C228 H228 119.3 . .
C227 C228 H228 119.3 . .
C228 C229 C230 120.3(6) . .
C228 C229 H229 119.9 . .
C230 C229 H229 119.9 . .
C231 C230 C229 119.3(7) . .
C231 C230 H230 120.3 . .
C229 C230 H230 120.3 . .
C230 C231 C232 121.3(7) . .
C230 C231 H231 119.4 . .
C232 C231 H231 119.4 . .
C231 C232 C227 120.3(7) . .
C231 C232 H232 119.8 . .
C227 C232 H232 119.8 . .
C238 C233 C234 118.2(6) . .
C238 C233 C210 121.4(6) . .
C234 C233 C210 120.3(6) . .
C235 C234 C233 120.7(7) . .
C235 C234 H234 119.7 . .
C233 C234 H234 119.7 . .
C236 C235 C234 120.9(7) . .
C236 C235 H235 119.6 . .
C234 C235 H235 119.6 . .
C235 C236 C237 119.8(7) . .
C235 C236 H236 120.1 . .
C237 C236 H236 120.1 . .
C238 C237 C236 118.9(7) . .
C238 C237 H237 120.5 . .
C236 C237 H237 120.5 . .
C233 C238 C237 121.3(7) . .
C233 C238 H238 119.3 . .
C237 C238 H238 119.3 . .
C240 C239 C244 116.8(17) . .
C240 C239 C215 120.0(16) . .
C244 C239 C215 123.2(13) . .
C239 C240 C241 121(2) . .
C239 C240 H240 119.7 . .
C241 C240 H240 119.7 . .
C242 C241 C240 119(2) . .
C242 C241 H241 120.6 . .
C240 C241 H241 120.6 . .
C243 C242 C241 120.6(19) . .
C243 C242 H242 119.7 . .
C241 C242 H242 119.7 . .
C242 C243 C244 123.5(19) . .
C242 C243 H243 118.2 . .
C244 C243 H243 118.2 . .
C243 C244 C239 119.4(16) . .
C243 C244 H244 120.3 . .
C239 C244 H244 120.3 . .
C246 C245 C250 119.7(16) . .
C246 C245 C215 127.8(16) . .
C250 C245 C215 112.4(15) . .
C245 C246 C247 117.4(18) . .
C245 C246 H246 121.3 . .
C247 C246 H246 121.3 . .
C248 C247 C246 123.5(19) . .
C248 C247 H247 118.3 . .
C246 C247 H247 118.3 . .
C247 C248 C249 118.8(18) . .
C247 C248 H248 120.6 . .
C249 C248 H248 120.6 . .
C250 C249 C248 119(2) . .
C250 C249 H249 120.4 . .
C248 C249 H249 120.4 . .
C249 C250 C245 121.2(18) . .
C249 C250 H250 119.4 . .
C245 C250 H250 119.4 . .
C101 N5 C101 103.4(6) . 6
C101 N5 H5 104(4) . .
C101 N5 H5 104(4) 6 .
C105 N6 C106 119.1(5) . .
C105 N6 Mn1 120.9(4) . .
C106 N6 Mn1 119.5(4) . .
N5 C101 C102 110.2(5) . .
N5 C101 C107 103.3(5) . .
C102 C101 C107 115.8(5) . .
N5 C101 H101 109.1 . .
C102 C101 H101 109.1 . .
C107 C101 H101 109.1 . .
C103 C102 C106 117.5(6) . .
C103 C102 C101 123.5(6) . .
C106 C102 C101 118.9(5) . .
C102 C103 C104 121.0(6) . .
C102 C103 H103 119.5 . .
C104 C103 H103 119.5 . .
C103 C104 C105 118.0(6) . .
C103 C104 H104 121.0 . .
C105 C104 H104 121.0 . .
N6 C105 C104 122.4(6) . .
N6 C105 H105 118.8 . .
C104 C105 H105 118.8 . .
N6 C106 C102 122.0(6) . .
N6 C106 H106 119.0 . .
C102 C106 H106 119.0 . .
C111 C107 C108 100.2(5) . .
C111 C107 C101 113.6(5) . .
C108 C107 C101 112.6(5) . .
C111 C107 C107 114.1(3) . 6
C108 C107 C107 113.8(3) . 6
C101 C107 C107 103.1(3) . 6
C121 C108 C109 119.6(6) . .
C121 C108 C107 124.6(6) . .
C109 C108 C107 109.8(6) . .
C118 C109 C110 120.9(7) . .
C118 C109 C108 120.4(7) . .
C110 C109 C108 107.9(5) . .
C115 C110 C109 120.9(6) . .
C115 C110 C111 119.8(7) . .
C109 C110 C111 109.6(6) . .
C112 C111 C110 119.7(6) . .
C112 C111 C107 124.8(5) . .
C110 C111 C107 109.0(5) . .
C111 C112 C113 121.4(6) . .
C111 C112 C112 120.1(3) . 6
C113 C112 C112 106.8(4) . 6
C114 C113 C112 118.3(7) . .
C114 C113 C122 120.8(6) . .
C112 C113 C122 109.6(7) . .
C115 C114 C113 119.9(6) . .
C115 C114 C125 109.9(7) . .
C113 C114 C125 117.8(8) . .
C114 C115 C110 120.7(7) . .
C114 C115 C116 107.3(7) . .
C110 C115 C116 118.7(8) . .
C117 C116 C126 122.5(7) . .
C117 C116 C115 118.6(7) . .
C126 C116 C115 106.8(8) . .
C116 C117 C118 121.6(6) . .
C116 C117 C129 117.9(7) . .
C118 C117 C129 109.1(7) . .
C109 C118 C119 119.9(7) . .
C109 C118 C117 119.2(8) . .
C119 C118 C117 107.8(6) . .
C120 C119 C118 119.2(6) . .
C120 C119 C130 120.6(7) . .
C118 C119 C130 108.5(7) . .
C119 C120 C121 120.5(7) . .
C119 C120 C133 119.3(6) . .
C121 C120 C133 108.6(7) . .
C108 C121 C120 120.3(7) . .
C108 C121 C121 120.4(4) . 6
C120 C121 C121 107.5(4) . 6
C123 C122 C113 120.5(5) . .
C123 C122 C113 120.5(5) . 6
C113 C122 C113 107.4(8) . 6
C122 C123 C124 119.3(6) . .
C122 C123 C124 119.3(6) . 6
C124 C123 C124 109.1(9) . 6
C125 C124 C123 121.8(7) . .
C125 C124 C134 119.7(8) . .
C123 C124 C134 105.9(8) . .
C124 C125 C126 122.7(7) . .
C124 C125 C114 119.7(8) . .
C126 C125 C114 105.6(8) . .
C125 C126 C127 119.8(8) . .
C125 C126 C116 110.4(6) . .
C127 C126 C116 117.5(8) . .
C128 C127 C126 120.5(8) . .
C128 C127 C135 109.7(6) . .
C126 C127 C135 117.6(8) . .
C129 C128 C127 120.8(6) . .
C129 C128 C137 120.6(7) . .
C127 C128 C137 106.6(7) . .
C128 C129 C130 122.0(6) . .
C128 C129 C117 120.7(8) . .
C130 C129 C117 105.4(7) . .
C131 C130 C129 118.8(7) . .
C131 C130 C119 119.8(7) . .
C129 C130 C119 109.2(7) . .
C130 C131 C132 120.3(6) . .
C130 C131 C138 119.3(7) . .
C132 C131 C138 108.5(6) . .
C133 C132 C131 119.5(5) . .
C133 C132 C131 119.5(5) . 6
C131 C132 C131 108.2(8) . 6
C132 C133 C120 120.5(5) . .
C132 C133 C120 120.5(5) . 6
C120 C133 C120 107.9(8) . 6
C134 C134 C135 122.0(4) 6 .
C134 C134 C124 109.5(5) 6 .
C135 C134 C124 117.3(7) . .
C134 C135 C136 118.0(7) . .
C134 C135 C127 122.7(6) . .
C136 C135 C127 106.9(6) . .
C136 C136 C137 119.5(4) 6 .
C136 C136 C135 120.0(4) 6 .
C137 C136 C135 107.7(6) . .
C138 C137 C136 120.3(6) . .
C138 C137 C128 118.8(6) . .
C136 C137 C128 109.1(6) . .
C137 C138 C138 120.3(4) . 6
C137 C138 C131 120.4(6) . .
C138 C138 C131 107.4(4) 6 .
C11S C11S C12S 120.3(4) 2_556 .
C11S C11S Cl11 122.4(3) 2_556 .
C12S C11S Cl11 117.3(6) . .
C13S C12S C11S 118.0(7) . .
C13S C12S H12S 121.0 . .
C11S C12S H12S 121.0 . .
C13S C13S C12S 121.6(4) 2_556 .
C13S C13S H13S 119.2 2_556 .
C12S C13S H13S 119.2 . .
C22S C21S C26S 120.0 . .
C22S C21S Cl21 121.4(7) . .
C26S C21S Cl21 118.6(7) . .
C21S C22S C23S 120.0 . .
C21S C22S Cl22 120.9(7) . .
C23S C22S Cl22 119.1(7) . .
C22S C23S C24S 120.0 . .
C22S C23S H23S 120.0 . .
C24S C23S H23S 120.0 . .
C25S C24S C23S 120.0 . .
C25S C24S H24S 120.0 . .
C23S C24S H24S 120.0 . .
C26S C25S C24S 120.0 . .
C26S C25S H25S 120.0 . .
C24S C25S H25S 120.0 . .
C25S C26S C21S 120.0 . .
C25S C26S H26S 120.0 . .
C21S C26S H26S 120.0 . .
C31S C31S C36S 121.5(6) 6 .
C31S C31S Cl31 120.8(5) 6 .
C36S C31S Cl31 117.3(6) . .
C35S C36S C31S 117.9(7) . .
C35S C36S H36S 121.0 . .
C31S C36S H36S 121.0 . .
C36S C35S C35S 119.5(7) . 6
C36S C35S H35S 120.2 . .
C35S C35S H35S 120.2 6 .
C02S C01S C06S 120.0 . .
C02S C01S Cl01 121.5(7) . .
C06S C01S Cl01 118.4(7) . .
C03S C02S C01S 120.0 . .
C03S C02S Cl02 118.7(7) . .
C01S C02S Cl02 120.9(7) . .
C02S C03S C04S 120.0 . .
C02S C03S H03S 120.0 . .
C04S C03S H03S 120.0 . .
C03S C04S C05S 120.0 . .
C03S C04S H04S 120.0 . .
C05S C04S H04S 120.0 . .
C04S C05S C06S 120.0 . .
C04S C05S H05S 120.0 . .
C06S C05S H05S 120.0 . .
C05S C06S C01S 120.0 . .
C05S C06S H06S 120.0 . .
C01S C06S H06S 120.0 . .
C82S C81S C86S 120.0 . .
C82S C81S Cl81 121.3(7) . .
C86S C81S Cl81 118.6(7) . .
C81S C82S C83S 120.0 . .
C81S C82S Cl82 120.5(7) . .
C83S C82S Cl82 118.7(7) . .
C84S C83S C82S 120.0 . .
C84S C83S H83S 120.0 . .
C82S C83S H83S 120.0 . .
C83S C84S C85S 120.0 . .
C83S C84S H84S 120.0 . .
C85S C84S H84S 120.0 . .
C86S C85S C84S 120.0 . .
C86S C85S H85S 120.0 . .
C84S C85S H85S 120.0 . .
C85S C86S C81S 120.0 . .
C85S C86S H86S 120.0 . .
C81S C86S H86S 120.0 . .

loop_
_geom_bond_atom_site_label_1
_geom_bond_atom_site_label_2
_geom_bond_distance
_geom_bond_site_symmetry_2
Mn1 N3 2.106(5) .
Mn1 N1 2.108(5) .
Mn1 N2 2.109(5) .
Mn1 N4 2.119(5) .
Mn1 N6 2.199(5) .
N1 C201 1.362(7) .
N1 C204 1.368(7) .
N2 C209 1.355(7) .
N2 C206 1.364(8) .
N3 C211 1.361(7) .
N3 C214 1.373(8) .
N4 C216 1.346(8) .
N4 C219 1.369(8) .
C201 C220 1.397(8) .
C201 C202 1.442(9) .
C202 C203 1.353(8) .
C202 H202 0.9500 .
C203 C204 1.448(9) .
C203 H203 0.9500 .
C204 C205 1.408(8) .
C205 C206 1.405(9) .
C205 C227 1.490(9) .
C206 C207 1.448(8) .
C207 C208 1.338(9) .
C207 H207 0.9500 .
C208 C209 1.447(8) .
C208 H208 0.9500 .
C209 C210 1.421(9) .
C210 C211 1.404(8) .
C210 C233 1.496(8) .
C211 C212 1.437(9) .
C212 C213 1.361(9) .
C212 H212 0.9500 .
C213 C214 1.443(10) .
C213 H213 0.9500 .
C214 C215 1.407(9) .
C215 C216 1.417(9) .
C215 C245 1.488(19) .
C215 C239 1.52(2) .
C216 C217 1.436(9) .
C217 C218 1.325(10) .
C217 H217 0.9500 .
C218 C219 1.421(9) .
C218 H218 0.9500 .
C219 C220 1.425(9) .
C220 C221 1.489(8) .
C221 C222 1.365(9) .
C221 C226 1.402(9) .
C222 C223 1.370(9) .
C222 H222 0.9500 .
C223 C224 1.364(10) .
C223 H223 0.9500 .
C224 C225 1.363(10) .
C224 H224 0.9500 .
C225 C226 1.367(9) .
C225 H225 0.9500 .
C226 H226 0.9500 .
C227 C228 1.403(8) .
C227 C232 1.415(9) .
C228 C229 1.369(9) .
C228 H228 0.9500 .
C229 C230 1.397(10) .
C229 H229 0.9500 .
C230 C231 1.367(10) .
C230 H230 0.9500 .
C231 C232 1.381(10) .
C231 H231 0.9500 .
C232 H232 0.9500 .
C233 C238 1.369(9) .
C233 C234 1.374(9) .
C234 C235 1.362(10) .
C234 H234 0.9500 .
C235 C236 1.346(11) .
C235 H235 0.9500 .
C236 C237 1.384(11) .
C236 H236 0.9500 .
C237 C238 1.371(9) .
C237 H237 0.9500 .
C238 H238 0.9500 .
C239 C240 1.37(2) .
C239 C244 1.46(3) .
C240 C241 1.40(3) .
C240 H240 0.9500 .
C241 C242 1.38(4) .
C241 H241 0.9500 .
C242 C243 1.31(3) .
C242 H242 0.9500 .
C243 C244 1.32(2) .
C243 H243 0.9500 .
C244 H244 0.9500 .
C245 C246 1.35(3) .
C245 C250 1.42(2) .
C246 C247 1.42(2) .
C246 H246 0.9500 .
C247 C248 1.29(3) .
C247 H247 0.9500 .
C248 C249 1.45(3) .
C248 H248 0.9500 .
C249 C250 1.31(2) .
C249 H249 0.9500 .
C250 H250 0.9500 .
N5 C101 1.461(7) .
N5 C101 1.461(7) 6
N5 H5 0.86(9) .
N6 C105 1.312(8) .
N6 C106 1.326(8) .
C101 C102 1.512(9) .
C101 C107 1.560(8) .
C101 H101 1.0000 .
C102 C103 1.351(9) .
C102 C106 1.404(8) .
C103 C104 1.360(9) .
C103 H103 0.9500 .
C104 C105 1.391(9) .
C104 H104 0.9500 .
C105 H105 0.9500 .
C106 H106 0.9500 .
C107 C111 1.528(8) .
C107 C108 1.531(8) .
C107 C107 1.587(11) 6
C108 C121 1.346(9) .
C108 C109 1.442(9) .
C109 C118 1.385(9) .
C109 C110 1.421(10) .
C110 C115 1.386(10) .
C110 C111 1.442(8) .
C111 C112 1.345(8) .
C112 C113 1.431(9) .
C112 C112 1.484(13) 6
C113 C114 1.429(11) .
C113 C122 1.433(9) .
C114 C115 1.383(11) .
C114 C125 1.497(10) .
C115 C116 1.487(10) .
C116 C117 1.381(12) .
C116 C126 1.438(12) .
C117 C118 1.430(11) .
C117 C129 1.470(10) .
C118 C119 1.412(11) .
C119 C120 1.392(11) .
C119 C130 1.444(10) .
C120 C121 1.435(9) .
C120 C133 1.437(9) .
C121 C121 1.462(15) 6
C122 C123 1.421(14) .
C122 C113 1.433(9) 6
C123 C124 1.436(10) .
C123 C124 1.436(10) 6
C124 C125 1.386(12) .
C124 C134 1.461(10) .
C125 C126 1.406(12) .
C126 C127 1.430(10) .
C127 C128 1.416(11) .
C127 C135 1.442(11) .
C128 C129 1.364(10) .
C128 C137 1.445(9) .
C129 C130 1.429(11) .
C130 C131 1.404(10) .
C131 C132 1.421(9) .
C131 C138 1.467(9) .
C132 C133 1.418(14) .
C132 C131 1.421(9) 6
C133 C120 1.437(9) 6
C134 C134 1.362(17) 6
C134 C135 1.416(10) .
C135 C136 1.440(9) .
C136 C136 1.424(14) 6
C136 C137 1.425(9) .
C137 C138 1.391(9) .
C138 C138 1.424(13) 6
Cl11 C11S 1.709(8) .
C11S C11S 1.364(15) 2_556
C11S C12S 1.399(11) .
C12S C13S 1.381(10) .
C12S H12S 0.9500 .
C13S C13S 1.330(14) 2_556
C13S H13S 0.9500 .
Cl21 C21S 1.647(10) .
Cl22 C22S 1.754(11) .
C21S C22S 1.3900 .
C21S C26S 1.3900 .
C22S C23S 1.3900 .
C23S C24S 1.3900 .
C23S H23S 0.9500 .
C24S C25S 1.3900 .
C24S H24S 0.9500 .
C25S C26S 1.3900 .
C25S H25S 0.9500 .
C26S H26S 0.9500 .
Cl31 C31S 1.708(8) .
C31S C31S 1.35(2) 6
C31S C36S 1.399(11) .
C36S C35S 1.381(10) .
C36S H36S 0.9500 .
C35S C35S 1.45(4) 6
C35S H35S 0.9500 .
Cl01 C01S 1.648(10) .
Cl02 C02S 1.755(11) .
C01S C02S 1.3900 .
C01S C06S 1.3900 .
C02S C03S 1.3900 .
C03S C04S 1.3900 .
C03S H03S 0.9500 .
C04S C05S 1.3900 .
C04S H04S 0.9500 .
C05S C06S 1.3900 .
C05S H05S 0.9500 .
C06S H06S 0.9500 .
Cl81 C81S 1.647(10) .
Cl82 C82S 1.756(11) .
C81S C82S 1.3900 .
C81S C86S 1.3900 .
C82S C83S 1.3900 .
C83S C84S 1.3900 .
C83S H83S 0.9500 .
C84S C85S 1.3900 .
C84S H84S 0.9500 .
C85S C86S 1.3900 .
C85S H85S 0.9500 .
C86S H86S 0.9500 .

loop_
_geom_torsion_atom_site_label_1
_geom_torsion_atom_site_label_2
_geom_torsion_atom_site_label_3
_geom_torsion_atom_site_label_4
_geom_torsion
_geom_torsion_site_symmetry_1
_geom_torsion_site_symmetry_4
N3 Mn1 N1 C201 89.9(6) . .
N2 Mn1 N1 C201 169.4(5) . .
N4 Mn1 N1 C201 11.9(5) . .
N6 Mn1 N1 C201 -79.7(5) . .
N3 Mn1 N1 C204 -99.2(6) . .
N2 Mn1 N1 C204 -19.7(5) . .
N4 Mn1 N1 C204 -177.2(5) . .
N6 Mn1 N1 C204 91.2(5) . .
N3 Mn1 N2 C209 -15.7(5) . .
N1 Mn1 N2 C209 -173.6(5) . .
N4 Mn1 N2 C209 -93.9(7) . .
N6 Mn1 N2 C209 78.3(5) . .
N3 Mn1 N2 C206 177.8(5) . .
N1 Mn1 N2 C206 19.9(5) . .
N4 Mn1 N2 C206 99.6(6) . .
N6 Mn1 N2 C206 -88.2(5) . .
N1 Mn1 N3 C211 95.4(6) . .
N2 Mn1 N3 C211 15.9(5) . .
N4 Mn1 N3 C211 173.5(5) . .
N6 Mn1 N3 C211 -94.5(5) . .
N1 Mn1 N3 C214 -101.3(7) . .
N2 Mn1 N3 C214 179.2(5) . .
N4 Mn1 N3 C214 -23.2(5) . .
N6 Mn1 N3 C214 68.8(5) . .
N3 Mn1 N4 C216 25.5(5) . .
N1 Mn1 N4 C216 -176.5(5) . .
N2 Mn1 N4 C216 103.8(6) . .
N6 Mn1 N4 C216 -68.8(5) . .
N3 Mn1 N4 C219 -172.5(5) . .
N1 Mn1 N4 C219 -14.4(5) . .
N2 Mn1 N4 C219 -94.1(7) . .
N6 Mn1 N4 C219 93.2(5) . .
C204 N1 C201 C220 -179.7(6) . .
Mn1 N1 C201 C220 -7.5(9) . .
C204 N1 C201 C202 -1.4(6) . .
Mn1 N1 C201 C202 170.7(4) . .
N1 C201 C202 C203 0.7(7) . .
C220 C201 C202 C203 179.0(6) . .
C201 C202 C203 C204 0.3(7) . .
C201 N1 C204 C205 -174.4(6) . .
Mn1 N1 C204 C205 13.4(8) . .
C201 N1 C204 C203 1.6(7) . .
Mn1 N1 C204 C203 -170.7(4) . .
C202 C203 C204 N1 -1.2(7) . .
C202 C203 C204 C205 174.8(6) . .
N1 C204 C205 C206 1.7(10) . .
C203 C204 C205 C206 -173.6(6) . .
N1 C204 C205 C227 -178.6(5) . .
C203 C204 C205 C227 6.0(9) . .
C209 N2 C206 C205 177.7(6) . .
Mn1 N2 C206 C205 -13.7(8) . .
C209 N2 C206 C207 -0.6(6) . .
Mn1 N2 C206 C207 168.0(4) . .
C204 C205 C206 N2 -1.6(10) . .
C227 C205 C206 N2 178.8(5) . .
C204 C205 C206 C207 176.5(6) . .
C227 C205 C206 C207 -3.2(9) . .
N2 C206 C207 C208 -0.1(7) . .
C205 C206 C207 C208 -178.4(6) . .
C206 C207 C208 C209 0.7(7) . .
C206 N2 C209 C210 179.7(6) . .
Mn1 N2 C209 C210 11.2(8) . .
C206 N2 C209 C208 1.0(6) . .
Mn1 N2 C209 C208 -167.5(4) . .
C207 C208 C209 N2 -1.1(7) . .
C207 C208 C209 C210 -179.8(6) . .
N2 C209 C210 C211 0.1(10) . .
C208 C209 C210 C211 178.6(6) . .
N2 C209 C210 C233 -179.6(6) . .
C208 C209 C210 C233 -1.1(9) . .
C214 N3 C211 C210 -177.2(6) . .
Mn1 N3 C211 C210 -11.6(9) . .
C214 N3 C211 C212 2.9(7) . .
Mn1 N3 C211 C212 168.6(4) . .
C209 C210 C211 N3 0.1(10) . .
C233 C210 C211 N3 179.8(6) . .
C209 C210 C211 C212 179.9(6) . .
C233 C210 C211 C212 -0.4(9) . .
N3 C211 C212 C213 -4.1(8) . .
C210 C211 C212 C213 176.1(7) . .
C211 C212 C213 C214 3.4(8) . .
C211 N3 C214 C215 177.6(7) . .
Mn1 N3 C214 C215 11.7(10) . .
C211 N3 C214 C213 -0.8(8) . .
Mn1 N3 C214 C213 -166.8(5) . .
C212 C213 C214 N3 -1.7(9) . .
C212 C213 C214 C215 179.8(7) . .
N3 C214 C215 C216 8.9(12) . .
C213 C214 C215 C216 -172.8(7) . .
N3 C214 C215 C245 174.4(10) . .
C213 C214 C215 C245 -7.4(13) . .
N3 C214 C215 C239 -159.0(9) . .
C213 C214 C215 C239 19.2(13) . .
C219 N4 C216 C215 178.6(7) . .
Mn1 N4 C216 C215 -16.3(9) . .
C219 N4 C216 C217 -0.4(7) . .
Mn1 N4 C216 C217 164.6(4) . .
C214 C215 C216 N4 -6.4(12) . .
C245 C215 C216 N4 -172.4(9) . .
C239 C215 C216 N4 161.4(9) . .
C214 C215 C216 C217 172.5(7) . .
C245 C215 C216 C217 6.5(13) . .
C239 C215 C216 C217 -19.7(13) . .
N4 C216 C217 C218 1.1(8) . .
C215 C216 C217 C218 -177.9(7) . .
C216 C217 C218 C219 -1.4(8) . .
C216 N4 C219 C218 -0.4(7) . .
Mn1 N4 C219 C218 -165.0(4) . .
C216 N4 C219 C220 177.2(6) . .
Mn1 N4 C219 C220 12.6(8) . .
C217 C218 C219 N4 1.2(8) . .
C217 C218 C219 C220 -176.5(6) . .
N1 C201 C220 C219 -0.1(10) . .
C202 C201 C220 C219 -178.1(6) . .
N1 C201 C220 C221 180.0(6) . .
C202 C201 C220 C221 2.0(9) . .
N4 C219 C220 C201 -2.6(10) . .
C218 C219 C220 C201 174.7(6) . .
N4 C219 C220 C221 177.3(6) . .
C218 C219 C220 C221 -5.5(9) . .
C201 C220 C221 C222 70.3(8) . .
C219 C220 C221 C222 -109.6(7) . .
C201 C220 C221 C226 -109.9(7) . .
C219 C220 C221 C226 70.2(8) . .
C226 C221 C222 C223 0.5(11) . .
C220 C221 C222 C223 -179.7(7) . .
C221 C222 C223 C224 -0.9(12) . .
C222 C223 C224 C225 0.6(12) . .
C223 C224 C225 C226 0.1(12) . .
C224 C225 C226 C221 -0.5(11) . .
C222 C221 C226 C225 0.2(10) . .
C220 C221 C226 C225 -179.6(6) . .
C206 C205 C227 C228 72.4(7) . .
C204 C205 C227 C228 -107.3(7) . .
C206 C205 C227 C232 -107.2(7) . .
C204 C205 C227 C232 73.1(8) . .
C232 C227 C228 C229 -1.2(9) . .
C205 C227 C228 C229 179.2(6) . .
C227 C228 C229 C230 1.2(9) . .
C228 C229 C230 C231 -1.8(10) . .
C229 C230 C231 C232 2.3(12) . .
C230 C231 C232 C227 -2.4(12) . .
C228 C227 C232 C231 1.7(10) . .
C205 C227 C232 C231 -178.6(6) . .
C211 C210 C233 C238 -69.9(8) . .
C209 C210 C233 C238 109.9(7) . .
C211 C210 C233 C234 112.1(7) . .
C209 C210 C233 C234 -68.1(8) . .
C238 C233 C234 C235 3.1(11) . .
C210 C233 C234 C235 -178.9(7) . .
C233 C234 C235 C236 -0.3(12) . .
C234 C235 C236 C237 -0.4(12) . .
C235 C236 C237 C238 -1.6(12) . .
C234 C233 C238 C237 -5.1(10) . .
C210 C233 C238 C237 176.8(6) . .
C236 C237 C238 C233 4.4(11) . .
C214 C215 C239 C240 -119.0(16) . .
C216 C215 C239 C240 72.1(18) . .
C245 C215 C239 C240 -17(3) . .
C214 C215 C239 C244 63.3(19) . .
C216 C215 C239 C244 -105.7(17) . .
C245 C215 C239 C244 166(5) . .
C244 C239 C240 C241 2(3) . .
C215 C239 C240 C241 -175.7(18) . .
C239 C240 C241 C242 2(3) . .
C240 C241 C242 C243 -6(4) . .
C241 C242 C243 C244 5(3) . .
C242 C243 C244 C239 -1(3) . .
C240 C239 C244 C243 -2(3) . .
C215 C239 C244 C243 175.3(15) . .
C214 C215 C245 C246 -60(2) . .
C216 C215 C245 C246 107(2) . .
C239 C215 C245 C246 -150(5) . .
C214 C215 C245 C250 116.8(14) . .
C216 C215 C245 C250 -76.2(15) . .
C239 C215 C245 C250 27(3) . .
C250 C245 C246 C247 3(3) . .
C215 C245 C246 C247 179.6(16) . .
C245 C246 C247 C248 -1(3) . .
C246 C247 C248 C249 -1(4) . .
C247 C248 C249 C250 0(4) . .
C248 C249 C250 C245 2(3) . .
C246 C245 C250 C249 -4(3) . .
C215 C245 C250 C249 179.1(15) . .
N3 Mn1 N6 C105 23.3(5) . .
N1 Mn1 N6 C105 -160.7(4) . .
N2 Mn1 N6 C105 -66.1(5) . .
N4 Mn1 N6 C105 110.9(5) . .
N3 Mn1 N6 C106 -148.0(4) . .
N1 Mn1 N6 C106 28.0(5) . .
N2 Mn1 N6 C106 122.6(4) . .
N4 Mn1 N6 C106 -60.4(5) . .
C101 N5 C101 C102 -172.0(4) 6 .
C101 N5 C101 C107 -47.7(8) 6 .
N5 C101 C102 C103 40.3(9) . .
C107 C101 C102 C103 -76.4(8) . .
N5 C101 C102 C106 -136.6(6) . .
C107 C101 C102 C106 106.7(6) . .
C106 C102 C103 C104 -0.6(9) . .
C101 C102 C103 C104 -177.5(6) . .
C102 C103 C104 C105 0.9(10) . .
C106 N6 C105 C104 0.1(9) . .
Mn1 N6 C105 C104 -171.2(5) . .
C103 C104 C105 N6 -0.6(10) . .
C105 N6 C106 C102 0.2(9) . .
Mn1 N6 C106 C102 171.7(4) . .
C103 C102 C106 N6 0.0(9) . .
C101 C102 C106 N6 177.1(5) . .
N5 C101 C107 C111 -95.8(6) . .
C102 C101 C107 C111 24.7(7) . .
N5 C101 C107 C108 151.2(5) . .
C102 C101 C107 C108 -88.3(7) . .
N5 C101 C107 C107 28.1(5) . 6
C102 C101 C107 C107 148.6(4) . 6
C111 C107 C108 C121 134.6(6) . .
C101 C107 C108 C121 -104.4(7) . .
C107 C107 C108 C121 12.5(7) 6 .
C111 C107 C108 C109 -18.0(6) . .
C101 C107 C108 C109 103.0(6) . .
C107 C107 C108 C109 -140.1(4) 6 .
C121 C108 C109 C118 2.8(9) . .
C107 C108 C109 C118 157.0(6) . .
C121 C108 C109 C110 -141.9(6) . .
C107 C108 C109 C110 12.3(7) . .
C118 C109 C110 C115 0.9(9) . .
C108 C109 C110 C115 145.4(6) . .
C118 C109 C110 C111 -144.9(6) . .
C108 C109 C110 C111 -0.4(7) . .
C115 C110 C111 C112 -4.8(8) . .
C109 C110 C111 C112 141.4(6) . .
C115 C110 C111 C107 -157.8(5) . .
C109 C110 C111 C107 -11.6(6) . .
C108 C107 C111 C112 -133.7(6) . .
C101 C107 C111 C112 105.9(6) . .
C107 C107 C111 C112 -11.7(6) 6 .
C108 C107 C111 C110 17.5(6) . .
C101 C107 C111 C110 -102.8(5) . .
C107 C107 C111 C110 139.5(3) 6 .
C110 C111 C112 C113 2.0(8) . .
C107 C111 C112 C113 150.4(6) . .
C110 C111 C112 C112 -136.0(4) . 6
C107 C111 C112 C112 12.4(7) . 6
C111 C112 C113 C114 1.1(9) . .
C112 C112 C113 C114 143.9(5) 6 .
C111 C112 C113 C122 -142.9(7) . .
C112 C112 C113 C122 0.0(6) 6 .
C112 C113 C114 C115 -1.5(10) . .
C122 C113 C114 C115 138.3(7) . .
C112 C113 C114 C125 -140.1(6) . .
C122 C113 C114 C125 -0.2(10) . .
C113 C114 C115 C110 -1.3(10) . .
C125 C114 C115 C110 140.2(6) . .
C113 C114 C115 C116 -141.6(6) . .
C125 C114 C115 C116 -0.2(8) . .
C109 C110 C115 C114 -138.0(7) . .
C111 C110 C115 C114 4.4(9) . .
C109 C110 C115 C116 -1.9(9) . .
C111 C110 C115 C116 140.4(6) . .
C114 C115 C116 C117 142.7(7) . .
C110 C115 C116 C117 1.4(10) . .
C114 C115 C116 C126 -0.7(7) . .
C110 C115 C116 C126 -141.9(7) . .
C126 C116 C117 C118 137.5(7) . .
C115 C116 C117 C118 0.2(10) . .
C126 C116 C117 C129 -2.1(10) . .
C115 C116 C117 C129 -139.4(6) . .
C110 C109 C118 C119 137.2(7) . .
C108 C109 C118 C119 -2.9(10) . .
C110 C109 C118 C117 0.7(9) . .
C108 C109 C118 C117 -139.4(7) . .
C116 C117 C118 C109 -1.2(10) . .
C129 C117 C118 C109 141.4(6) . .
C116 C117 C118 C119 -142.4(7) . .
C129 C117 C118 C119 0.3(7) . .
C109 C118 C119 C120 1.6(10) . .
C117 C118 C119 C120 142.4(6) . .
C109 C118 C119 C130 -141.7(7) . .
C117 C118 C119 C130 -0.8(7) . .
C118 C119 C120 C121 0.0(10) . .
C130 C119 C120 C121 138.8(7) . .
C118 C119 C120 C133 -139.1(7) . .
C130 C119 C120 C133 -0.3(10) . .
C109 C108 C121 C120 -1.2(9) . .
C107 C108 C121 C120 -151.4(6) . .
C109 C108 C121 C121 136.9(5) . 6
C107 C108 C121 C121 -13.2(7) . 6
C119 C120 C121 C108 -0.1(10) . .
C133 C120 C121 C108 142.8(7) . .
C119 C120 C121 C121 -143.0(5) . 6
C133 C120 C121 C121 -0.1(6) . 6
C114 C113 C122 C123 0.6(12) . .
C112 C113 C122 C123 143.5(7) . .
C114 C113 C122 C113 -142.9(6) . 6
C112 C113 C122 C113 0.1(10) . 6
C113 C122 C123 C124 -0.3(13) . .
C113 C122 C123 C124 138.3(7) 6 .
C113 C122 C123 C124 -138.3(7) . 6
C113 C122 C123 C124 0.3(13) 6 6
C122 C123 C124 C125 -0.2(12) . .
C124 C123 C124 C125 141.7(6) 6 .
C122 C123 C124 C134 -141.8(8) . .
C124 C123 C124 C134 0.0(11) 6 .
C123 C124 C125 C126 -136.7(8) . .
C134 C124 C125 C126 -0.1(11) . .
C123 C124 C125 C114 0.5(11) . .
C134 C124 C125 C114 137.1(7) . .
C115 C114 C125 C124 -142.7(7) . .
C113 C114 C125 C124 -0.3(10) . .
C115 C114 C125 C126 0.9(8) . .
C113 C114 C125 C126 143.3(7) . .
C124 C125 C126 C127 -0.5(11) . .
C114 C125 C126 C127 -142.7(7) . .
C124 C125 C126 C116 140.9(7) . .
C114 C125 C126 C116 -1.3(8) . .
C117 C116 C126 C125 -140.3(7) . .
C115 C116 C126 C125 1.3(7) . .
C117 C116 C126 C127 2.1(10) . .
C115 C116 C126 C127 143.7(6) . .
C125 C126 C127 C128 137.7(7) . .
C116 C126 C127 C128 -1.1(10) . .
C125 C126 C127 C135 -0.9(10) . .
C116 C126 C127 C135 -139.7(7) . .
C126 C127 C128 C129 0.3(10) . .
C135 C127 C128 C129 141.8(6) . .
C126 C127 C128 C137 -142.6(6) . .
C135 C127 C128 C137 -1.0(7) . .
C127 C128 C129 C130 -137.7(7) . .
C137 C128 C129 C130 0.1(10) . .
C127 C128 C129 C117 -0.3(9) . .
C137 C128 C129 C117 137.5(6) . .
C116 C117 C129 C128 1.1(9) . .
C118 C117 C129 C128 -143.1(6) . .
C116 C117 C129 C130 144.6(6) . .
C118 C117 C129 C130 0.3(7) . .
C128 C129 C130 C131 -0.3(10) . .
C117 C129 C130 C131 -143.2(6) . .
C128 C129 C130 C119 142.0(6) . .
C117 C129 C130 C119 -0.9(7) . .
C120 C119 C130 C131 0.3(10) . .
C118 C119 C130 C131 143.0(7) . .
C120 C119 C130 C129 -141.6(7) . .
C118 C119 C130 C129 1.1(7) . .
C129 C130 C131 C132 138.8(7) . .
C119 C130 C131 C132 0.4(10) . .
C129 C130 C131 C138 0.2(9) . .
C119 C130 C131 C138 -138.2(7) . .
C130 C131 C132 C133 -1.1(11) . .
C138 C131 C132 C133 141.4(7) . .
C130 C131 C132 C131 -142.7(6) . 6
C138 C131 C132 C131 -0.1(10) . 6
C131 C132 C133 C120 1.2(12) . .
C131 C132 C133 C120 138.4(7) 6 .
C131 C132 C133 C120 -138.4(7) . 6
C131 C132 C133 C120 -1.2(12) 6 6
C119 C120 C133 C132 -0.5(11) . .
C121 C120 C133 C132 -143.9(8) . .
C119 C120 C133 C120 143.6(6) . 6
C121 C120 C133 C120 0.2(10) . 6
C125 C124 C134 C134 -142.6(6) . 6
C123 C124 C134 C134 0.0(7) . 6
C125 C124 C134 C135 2.1(10) . .
C123 C124 C134 C135 144.8(7) . .
C134 C134 C135 C136 -0.7(7) 6 .
C124 C134 C135 C136 -140.8(6) . .
C134 C134 C135 C127 136.4(5) 6 .
C124 C134 C135 C127 -3.7(10) . .
C128 C127 C135 C134 -139.6(7) . .
C126 C127 C135 C134 3.2(10) . .
C128 C127 C135 C136 1.4(7) . .
C126 C127 C135 C136 144.2(6) . .
C134 C135 C136 C136 0.7(7) . 6
C127 C135 C136 C136 -142.5(4) . 6
C134 C135 C136 C137 142.0(6) . .
C127 C135 C136 C137 -1.2(7) . .
C136 C136 C137 C138 -0.3(7) 6 .
C135 C136 C137 C138 -141.8(6) . .
C136 C136 C137 C128 142.1(4) 6 .
C135 C136 C137 C128 0.6(7) . .
C129 C128 C137 C138 0.3(9) . .
C127 C128 C137 C138 143.3(6) . .
C129 C128 C137 C136 -142.7(6) . .
C127 C128 C137 C136 0.3(7) . .
C136 C137 C138 C138 0.3(7) . 6
C128 C137 C138 C138 -138.6(4) . 6
C136 C137 C138 C131 138.3(6) . .
C128 C137 C138 C131 -0.5(8) . .
C130 C131 C138 C137 0.3(9) . .
C132 C131 C138 C137 -142.7(7) . .
C130 C131 C138 C138 143.0(5) . 6
C132 C131 C138 C138 0.1(6) . 6
C11S C11S C12S C13S 1.0(13) 2_556 .
Cl11 C11S C12S C13S -179.3(6) . .
C11S C12S C13S C13S -0.2(13) . 2_556
C26S C21S C22S C23S 0.0 . .
Cl21 C21S C22S C23S -179.6(4) . .
C26S C21S C22S Cl22 -180.0(8) . .
Cl21 C21S C22S Cl22 0.4(9) . .
C21S C22S C23S C24S 0.0 . .
Cl22 C22S C23S C24S 180.0(8) . .
C22S C23S C24S C25S 0.0 . .
C23S C24S C25S C26S 0.0 . .
C24S C25S C26S C21S 0.0 . .
C22S C21S C26S C25S 0.0 . .
Cl21 C21S C26S C25S 179.6(3) . .
C31S C31S C36S C35S 12(2) 6 .
Cl31 C31S C36S C35S -174.8(16) . .
C31S C36S C35S C35S -12(2) . 6
C06S C01S C02S C03S 0.0 . .
Cl01 C01S C02S C03S 178.5(14) . .
C06S C01S C02S Cl02 173.1(13) . .
Cl01 C01S C02S Cl02 -8.4(14) . .
C01S C02S C03S C04S 0.0 . .
Cl02 C02S C03S C04S -173.2(12) . .
C02S C03S C04S C05S 0.0 . .
C03S C04S C05S C06S 0.0 . .
C04S C05S C06S C01S 0.0 . .
C02S C01S C06S C05S 0.0 . .
Cl01 C01S C06S C05S -178.5(13) . .
C86S C81S C82S C83S 0.0 . .
Cl81 C81S C82S C83S -178(3) . .
C86S C81S C82S Cl82 -169.8(19) . .
Cl81 C81S C82S Cl82 12(3) . .
C81S C82S C83S C84S 0.0 . .
Cl82 C82S C83S C84S 170.0(19) . .
C82S C83S C84S C85S 0.0 . .
C83S C84S C85S C86S 0.0 . .
C84S C85S C86S C81S 0.0 . .
C82S C81S C86S C85S 0.0 . .
Cl81 C81S C86S C85S 178(3) . .
